data_9004591
loop_
_publ_author_name
'Li, Y.'
'Burns, P. C.'

_publ_section_title
;
 Investigations of crystal-chemical variability in lead uranyl oxide
 hydrates. II. Fourmarierite
 Sample: Synthetic
;
_journal_name_full 'The Canadian Mineralogist'
_journal_page_first 737
_journal_page_last 749
_journal_paper_doi 10.2113/gscanmin.38.3.737
_journal_volume 38
_journal_year 2000
_chemical_formula_sum 'H10 O19 Pb U4'
_chemical_name_mineral Fourmarierite
_space_group_IT_number 36
_symmetry_space_group_name_Hall 'B -2 -2b'
_symmetry_space_group_name_H-M 'B b 21 m'
_cell_angle_alpha 90
_cell_angle_beta 90
_cell_angle_gamma 90
_cell_formula_units_Z 8
_cell_length_a 13.938
_cell_length_b 16.638
_cell_length_c 14.672
_cell_volume 3402.443
_database_code_amcsd 0005683
_exptl_crystal_density_diffrn 5.745
_cod_original_formula_sum 'U4 Pb O19 H10'
_cod_database_code 9004591

loop_
_space_group_symop_operation_xyz
x,y,z
1/2+x,y,1/2+z
-x,1/2+y,z
1/2-x,1/2+y,1/2+z
x,y,-z
1/2+x,y,1/2-z
-x,1/2+y,-z
1/2-x,1/2+y,1/2-z

loop_
_atom_site_label
_atom_site_fract_x
_atom_site_fract_y
_atom_site_fract_z
_atom_site_U_iso_or_equiv
_atom_site_type_symbol
_atom_site_attached_hydrogens
U(1) 0.02290 0.11460 0.22920 0.02400 U 0
U(2) 0.00990 0.38720 0.23180 0.02500 U 0
U(3) 0.27320 0.02640 0.21870 0.02200 U 0
U(4) 0.24210 0.25280 0.26700 0.02200 U 0
Pb(1) 0.18110 0.35180 0.00000 0.07300 Pb 0
Pb(2) 0.33560 0.57270 0.00000 0.03400 Pb 0
O(1) -0.00340 0.14230 0.11060 0.04200 O 0
O(2) 0.05000 0.09570 0.34180 0.04100 O 0
O(3) 0.05750 0.37540 0.11600 0.03000 O 0
O(4) -0.04300 0.39900 0.34040 0.04100 O 0
O(5) 0.29980 0.03600 0.10150 0.03600 O 0
O(6) 0.23600 0.01880 0.34040 0.02000 O 0
O(7) 0.24900 0.29640 0.15860 0.03900 O 0
O(8) 0.24100 0.21610 0.37910 0.03300 O 0
O(9) 0.10850 -0.00950 0.18130 0.01200 O 0
O(10) -0.07790 0.01750 0.23490 0.01400 O 0
O(11) -0.13270 0.16390 0.27520 0.02500 O 0
O-H(12) 0.06290 0.25460 0.27120 0.02400 O 1
O(13) 0.18200 0.14430 0.20750 0.02100 O 0
O(14) -0.11540 0.31710 0.17800 0.01500 O 0
O-H(15) 0.18320 0.38830 0.30580 0.03300 O 1
Wat(16) 0.14280 0.53970 0.00000 0.08600 O 2
Wat(17) 0.33120 0.41900 0.00000 0.05500 O 2
Wat(18) 0.16670 0.20000 0.00000 0.09100 O 2
Wat(19) 0.53520 0.72200 0.00000 0.10200 O 2
Wat(20) 0.13670 -0.05010 0.00000 0.05400 O 2
Wat(21) 0.48010 0.01070 0.00000 0.02900 O 2
Wat(22) 0.09120 0.76560 0.00000 0.04300 O 2
Wat(23) 0.36420 0.88240 0.00000 0.04600 O 2

loop_
_cod_changelog_entry_id
_cod_changelog_entry_author
_cod_changelog_entry_date
_cod_changelog_entry_text
1
;cod-tools version 3.8.0
Id: cif_guess_AMCSD_atom_types 9581 2023-05-17 12:35:41Z saulius
;
2023-05-23T09:15:48+03:00
;Derived atom types and hydrogen counts
from atom names that follow the AMCSD naming convention
(Wat == water, O-H == hydroxyl).
;

loop_
_cod_related_entry_id
_cod_related_entry_database
_cod_related_entry_code
1 AMCSD 0005683
